data_1576298
loop_
_publ_author_name
'Verma, Saumya'
'Sethi, Manoj'
'Sahoo, Akhila K.'

_publ_section_title
;
 Regio-reversed alkenyl-arylation of ynamides <i>via</i> 1,3-olefin shift.
;
_journal_name_full 'Chemical science'
_journal_paper_doi 10.1039/d5sc07853a
_journal_year 2025
_chemical_formula_moiety 'C29 H31 N O4 S2'
_chemical_formula_sum 'C29 H31 N O4 S2'
_chemical_formula_weight 521.67
_space_group_crystal_system triclinic
_space_group_IT_number 2
_space_group_name_Hall '-P 1'
_space_group_name_H-M_alt 'P -1'
_atom_sites_solution_hydrogens geom
_atom_sites_solution_primary iterative
_audit_creation_date 2025-03-21
_audit_creation_method
;
Olex2 1.3-ac4
(compiled 2018.12.18 svn.r3554 for Rigaku Oxford Diffraction, GUI svn.r1)
;
_audit_update_record
;
2025-03-21 deposited with the CCDC.	2025-11-17 downloaded from the CCDC.
;
_cell_angle_alpha 100.526(6)
_cell_angle_beta 106.290(6)
_cell_angle_gamma 104.294(6)
_cell_formula_units_Z 2
_cell_length_a 9.8038(17)
_cell_length_b 10.5470(18)
_cell_length_c 14.691(2)
_cell_measurement_reflns_used 9932
_cell_measurement_temperature 296(2)
_cell_measurement_theta_max 21.82
_cell_measurement_theta_min 2.31
_cell_volume 1360.1(4)
_computing_cell_refinement 'SAINT V8.40B (?, 2016)'
_computing_data_reduction 'SAINT V8.40B (?, 2016)'
_computing_molecular_graphics 'Olex2 (Dolomanov et al., 2009)'
_computing_publication_material 'Olex2 (Dolomanov et al., 2009)'
_computing_structure_refinement 'ShelXL (Sheldrick, 2015)'
_computing_structure_solution 'olex2.solve (Bourhis et al., 2015)'
_diffrn_ambient_temperature 296.0
_diffrn_measured_fraction_theta_full 0.998
_diffrn_measured_fraction_theta_max 0.995
_diffrn_measurement_device_type 'Bruker APEX-II CCD'
_diffrn_measurement_method '\f and \w scans'
_diffrn_radiation_type MoK\a
_diffrn_radiation_wavelength 0.71073
_diffrn_reflns_av_R_equivalents 0.0397
_diffrn_reflns_av_unetI/netI 0.0212
_diffrn_reflns_Laue_measured_fraction_full 0.998
_diffrn_reflns_Laue_measured_fraction_max 0.995
_diffrn_reflns_limit_h_max 12
_diffrn_reflns_limit_h_min -12
_diffrn_reflns_limit_k_max 13
_diffrn_reflns_limit_k_min -13
_diffrn_reflns_limit_l_max 19
_diffrn_reflns_limit_l_min -19
_diffrn_reflns_number 52794
_diffrn_reflns_point_group_measured_fraction_full 0.998
_diffrn_reflns_point_group_measured_fraction_max 0.995
_diffrn_reflns_theta_full 25.242
_diffrn_reflns_theta_max 27.566
_diffrn_reflns_theta_min 2.070
_diffrn_standards_number 0
_exptl_absorpt_coefficient_mu 0.230
_exptl_absorpt_correction_T_max 0.7456
_exptl_absorpt_correction_T_min 0.6983
_exptl_absorpt_correction_type none
_exptl_absorpt_process_details
'SADABS-2016/2 (Bruker,2016/2) was used for absorption correction. wR2(int) was 0.0987 before and 0.0609 after correction. The Ratio of minimum to maximum transmission is 0.9366. The \l/2 correction factor is Not present.'
_exptl_crystal_colour 'clear whiteish white'
_exptl_crystal_colour_lustre clear
_exptl_crystal_colour_modifier whiteish
_exptl_crystal_colour_primary white
_exptl_crystal_density_diffrn 1.274
_exptl_crystal_description plate
_exptl_crystal_F_000 552
_exptl_crystal_size_max 0.2
_exptl_crystal_size_mid 0.11
_exptl_crystal_size_min 0.09
_refine_diff_density_max 0.417
_refine_diff_density_min -0.345
_refine_diff_density_rms 0.095
_refine_ls_extinction_method none
_refine_ls_goodness_of_fit_ref 1.074
_refine_ls_hydrogen_treatment constr
_refine_ls_matrix_type full
_refine_ls_number_parameters 328
_refine_ls_number_reflns 6255
_refine_ls_number_restraints 0
_refine_ls_restrained_S_all 1.074
_refine_ls_R_factor_all 0.0577
_refine_ls_R_factor_gt 0.0500
_refine_ls_shift/su_max 0.001
_refine_ls_shift/su_mean 0.000
_refine_ls_structure_factor_coef Fsqd
_refine_ls_weighting_details 'w=1/[\s^2^(Fo^2^)+(0.0902P)^2^+0.3274P] where P=(Fo^2^+2Fc^2^)/3'
_refine_ls_weighting_scheme calc
_refine_ls_wR_factor_gt 0.1440
_refine_ls_wR_factor_ref 0.1489
_reflns_Friedel_coverage 0.000
_reflns_number_gt 5223
_reflns_number_total 6255
_reflns_threshold_expression 'I > 2\s(I)'
_cod_data_source_file d5sc07853a2.cif
_cod_data_source_block aks086_0m
_cod_database_code 1576298
_shelx_shelxl_version_number 2018/3
_shelx_space_group_comment
;
The symmetry employed for this shelxl refinement is uniquely defined
by the following loop, which should always be used as a source of
symmetry information in preference to the above space-group names.
They are only intended as comments.
;
_shelx_estimated_absorpt_t_max 0.980
_shelx_estimated_absorpt_t_min 0.955
_olex2_refinement_description
;
1. Fixed Uiso
 At 1.2 times of:
  All C(H) groups, All C(H,H) groups
 At 1.5 times of:
  All C(H,H,H) groups
2.a Secondary CH2 refined with riding coordinates:
 C12(H12A,H12B), C9(H9A,H9B), C11(H11A,H11B), C10(H10A,H10B)
2.b Aromatic/amide H refined with riding coordinates:
 C22(H22), C26(H26), C16(H16), C24(H24), C20(H20), C25(H25), C8(H8), C1(H1),
 C19(H19), C18(H18), C17(H17), C5(H5), C2(H2), C4(H4)
2.c Idealised Me refined as rotating group:
 C28(H28A,H28B,H28C), C27(H27A,H27B,H27C), C29(H29A,H29B,H29C)
;
_olex2_submission_special_instructions 'No special instructions were received'

loop_
_space_group_symop_operation_xyz
'x, y, z'
'-x, -y, -z'

loop_
_atom_site_label
_atom_site_type_symbol
_atom_site_fract_x
_atom_site_fract_y
_atom_site_fract_z
_atom_site_U_iso_or_equiv
_atom_site_adp_type
_atom_site_occupancy
_atom_site_site_symmetry_order
_atom_site_calc_flag
_atom_site_refinement_flags_posn
_atom_site_refinement_flags_adp
_atom_site_refinement_flags_occupancy
_atom_site_disorder_assembly
_atom_site_disorder_group
S1 S 0.61691(5) 0.33166(4) 0.73096(3) 0.03870(13) Uani 1 1 d . . . . .
S2 S 0.14811(5) 0.86342(5) 0.74714(4) 0.04583(15) Uani 1 1 d . . . . .
O2 O 0.51955(18) 0.27344(14) 0.77956(10) 0.0553(4) Uani 1 1 d . . . . .
O1 O 0.76779(16) 0.33029(16) 0.75970(11) 0.0596(4) Uani 1 1 d . . . . .
N1 N 0.62295(15) 0.48978(14) 0.74644(10) 0.0360(3) Uani 1 1 d . . . . .
O4 O 0.00785(16) 0.84946(18) 0.76144(15) 0.0710(5) Uani 1 1 d . . . . .
O3 O 0.1512(2) 0.7987(2) 0.65413(12) 0.0836(6) Uani 1 1 d . . . . .
C14 C 0.55712(18) 0.63379(17) 0.86154(12) 0.0354(3) Uani 1 1 d . . . . .
C13 C 0.51200(17) 0.53552(17) 0.77657(12) 0.0341(3) Uani 1 1 d . . . . .
C6 C 0.5352(2) 0.24735(17) 0.60419(13) 0.0396(4) Uani 1 1 d . . . . .
C23 C 0.26121(19) 0.80921(18) 0.83841(13) 0.0401(4) Uani 1 1 d . . . . .
C22 C 0.36342(19) 0.75041(18) 0.81600(12) 0.0386(4) Uani 1 1 d . . . . .
H22 H 0.372297 0.741159 0.753924 0.046 Uiso 1 1 calc R . . . .
C7 C 0.35463(18) 0.47220(18) 0.70829(12) 0.0376(4) Uani 1 1 d . . . . .
C15 C 0.71071(18) 0.67845(17) 0.93614(12) 0.0358(3) Uani 1 1 d . . . . .
C21 C 0.45332(18) 0.70492(17) 0.88618(12) 0.0367(3) Uani 1 1 d . . . . .
C26 C 0.4417(2) 0.7270(2) 0.97973(14) 0.0469(4) Uani 1 1 d . . . . .
H26 H 0.504235 0.701659 1.028520 0.056 Uiso 1 1 calc R . . . .
C16 C 0.7707(2) 0.5839(2) 0.97337(13) 0.0455(4) Uani 1 1 d . . . . .
H16 H 0.716644 0.491816 0.949200 0.055 Uiso 1 1 calc R . . . .
C24 C 0.2465(2) 0.8261(2) 0.93073(15) 0.0518(5) Uani 1 1 d . . . . .
H24 H 0.175945 0.863809 0.944761 0.062 Uiso 1 1 calc R . . . .
C12 C 0.2392(2) 0.4136(2) 0.74797(16) 0.0543(5) Uani 1 1 d . . . . .
H12A H 0.242637 0.482881 0.802772 0.065 Uiso 1 1 calc R . . A .
H12B H 0.263596 0.340485 0.773634 0.065 Uiso 1 1 calc R . . A .
C20 C 0.7942(2) 0.81483(19) 0.97409(14) 0.0471(4) Uani 1 1 d . . . . .
H20 H 0.755930 0.879363 0.950362 0.056 Uiso 1 1 calc R . . . .
C25 C 0.3396(3) 0.7856(3) 1.00151(15) 0.0575(5) Uani 1 1 d . . . . .
H25 H 0.333128 0.797983 1.064293 0.069 Uiso 1 1 calc R . . . .
C8 C 0.3218(2) 0.4686(2) 0.61091(14) 0.0519(5) Uani 1 1 d . . . . .
H8 H 0.398587 0.507008 0.589126 0.062 Uiso 1 1 calc R . . . .
C1 C 0.6229(3) 0.2512(3) 0.54547(16) 0.0602(5) Uani 1 1 d . . . . .
H1 H 0.725080 0.297604 0.572721 0.072 Uiso 1 1 calc R . . . .
C28 C 0.7412(2) 0.5845(2) 0.72685(19) 0.0590(6) Uani 1 1 d . . . . .
H28A H 0.826774 0.625033 0.786091 0.089 Uiso 1 1 calc GR . . . .
H28B H 0.705146 0.654232 0.704881 0.089 Uiso 1 1 calc GR . . . .
H28C H 0.769154 0.536207 0.676732 0.089 Uiso 1 1 calc GR . . . .
C19 C 0.9336(2) 0.8565(2) 1.04673(16) 0.0556(5) Uani 1 1 d . . . . .
H19 H 0.988176 0.948469 1.071087 0.067 Uiso 1 1 calc R . . . .
C3 C 0.4073(3) 0.1167(2) 0.40344(16) 0.0603(6) Uani 1 1 d . . . . .
C18 C 0.9918(2) 0.7629(2) 1.08309(15) 0.0542(5) Uani 1 1 d . . . . .
H18 H 1.085228 0.791152 1.132223 0.065 Uiso 1 1 calc R . . . .
C17 C 0.9105(2) 0.6265(2) 1.04616(15) 0.0543(5) Uani 1 1 d . . . . .
H17 H 0.949741 0.562727 1.070289 0.065 Uiso 1 1 calc R . . . .
C5 C 0.3843(2) 0.1768(2) 0.56347(17) 0.0631(6) Uani 1 1 d . . . . .
H5 H 0.324209 0.172739 0.602561 0.076 Uiso 1 1 calc R . . . .
C2 C 0.5586(3) 0.1857(3) 0.44590(18) 0.0702(7) Uani 1 1 d . . . . .
H2 H 0.618688 0.188296 0.406796 0.084 Uiso 1 1 calc R . . . .
C9 C 0.1659(3) 0.4046(3) 0.53821(18) 0.0761(8) Uani 1 1 d . . . . .
H9A H 0.135978 0.472409 0.508067 0.091 Uiso 1 1 calc R . . B .
H9B H 0.166176 0.332839 0.486528 0.091 Uiso 1 1 calc R . . B .
C4 C 0.3234(3) 0.1122(3) 0.46388(19) 0.0727(7) Uani 1 1 d . . . . .
H4 H 0.221683 0.063869 0.436878 0.087 Uiso 1 1 calc R . . . .
C27 C 0.2404(3) 1.0376(3) 0.7741(2) 0.0725(7) Uani 1 1 d . . . . .
H27A H 0.181799 1.076336 0.729850 0.109 Uiso 1 1 calc GR . . . .
H27B H 0.336580 1.051024 0.766417 0.109 Uiso 1 1 calc GR . . . .
H27C H 0.253340 1.081090 0.840678 0.109 Uiso 1 1 calc GR . . . .
C29 C 0.3373(4) 0.0469(3) 0.29406(19) 0.0907(10) Uani 1 1 d . . . . .
H29A H 0.344099 0.113870 0.257795 0.136 Uiso 1 1 calc GR . . . .
H29B H 0.233916 -0.003240 0.278901 0.136 Uiso 1 1 calc GR . . . .
H29C H 0.389371 -0.014235 0.276174 0.136 Uiso 1 1 calc GR . . . .
C11 C 0.0848(3) 0.3600(6) 0.6767(2) 0.139(2) Uani 1 1 d . . . C 2
H11A H 0.040858 0.270489 0.683157 0.167 Uiso 1 1 calc R . . C 2
H11B H 0.029837 0.417108 0.698476 0.167 Uiso 1 1 calc R . . C 2
C10 C 0.0562(3) 0.3481(6) 0.5806(2) 0.151(2) Uani 1 1 d . . . C 2
H10A H -0.025178 0.384905 0.559765 0.181 Uiso 1 1 calc R . . C 2
H10B H 0.016367 0.251393 0.548180 0.181 Uiso 1 1 calc R . . C 2

loop_
_atom_site_aniso_label
_atom_site_aniso_U_11
_atom_site_aniso_U_22
_atom_site_aniso_U_33
_atom_site_aniso_U_23
_atom_site_aniso_U_13
_atom_site_aniso_U_12
S1 0.0404(2) 0.0389(2) 0.0364(2) 0.01058(17) 0.01020(17) 0.01488(17)
S2 0.0382(2) 0.0470(3) 0.0491(3) 0.0126(2) 0.00719(19) 0.01706(19)
O2 0.0738(10) 0.0470(8) 0.0486(8) 0.0193(6) 0.0269(7) 0.0134(7)
O1 0.0497(8) 0.0653(9) 0.0583(9) 0.0088(7) 0.0023(7) 0.0327(7)
N1 0.0325(7) 0.0355(7) 0.0400(7) 0.0075(6) 0.0155(6) 0.0090(5)
O4 0.0362(7) 0.0722(11) 0.1084(14) 0.0383(10) 0.0195(8) 0.0193(7)
O3 0.0974(14) 0.1112(15) 0.0432(8) 0.0108(9) 0.0050(8) 0.0639(12)
C14 0.0324(8) 0.0395(8) 0.0339(8) 0.0104(7) 0.0094(6) 0.0125(6)
C13 0.0302(7) 0.0387(8) 0.0341(8) 0.0114(6) 0.0111(6) 0.0111(6)
C6 0.0416(9) 0.0364(8) 0.0390(9) 0.0062(7) 0.0125(7) 0.0138(7)
C23 0.0375(8) 0.0412(9) 0.0414(9) 0.0104(7) 0.0115(7) 0.0150(7)
C22 0.0380(8) 0.0440(9) 0.0337(8) 0.0080(7) 0.0115(7) 0.0154(7)
C7 0.0318(8) 0.0424(9) 0.0351(8) 0.0070(7) 0.0082(6) 0.0118(7)
C15 0.0324(8) 0.0405(8) 0.0321(8) 0.0072(6) 0.0088(6) 0.0117(7)
C21 0.0343(8) 0.0404(8) 0.0343(8) 0.0072(7) 0.0101(6) 0.0135(7)
C26 0.0507(10) 0.0579(11) 0.0364(9) 0.0145(8) 0.0136(8) 0.0245(9)
C16 0.0485(10) 0.0432(9) 0.0408(9) 0.0111(8) 0.0075(8) 0.0167(8)
C24 0.0579(11) 0.0609(12) 0.0528(11) 0.0179(9) 0.0290(9) 0.0332(10)
C12 0.0375(9) 0.0627(12) 0.0507(11) 0.0128(9) 0.0094(8) 0.0035(9)
C20 0.0439(10) 0.0407(9) 0.0491(10) 0.0079(8) 0.0069(8) 0.0139(8)
C25 0.0720(14) 0.0771(14) 0.0418(10) 0.0204(10) 0.0296(10) 0.0406(12)
C8 0.0411(10) 0.0679(13) 0.0413(10) 0.0103(9) 0.0095(8) 0.0166(9)
C1 0.0499(11) 0.0715(14) 0.0514(12) 0.0031(10) 0.0203(9) 0.0124(10)
C28 0.0528(11) 0.0501(11) 0.0831(15) 0.0189(11) 0.0424(11) 0.0091(9)
C19 0.0432(10) 0.0500(11) 0.0536(11) 0.0004(9) 0.0043(9) 0.0040(8)
C3 0.0784(15) 0.0478(11) 0.0462(11) 0.0007(9) 0.0091(10) 0.0281(11)
C18 0.0364(9) 0.0742(14) 0.0422(10) 0.0071(9) 0.0033(8) 0.0187(9)
C17 0.0521(11) 0.0662(13) 0.0457(10) 0.0154(9) 0.0073(9) 0.0312(10)
C5 0.0467(11) 0.0645(14) 0.0604(13) -0.0040(11) 0.0186(10) 0.0021(10)
C2 0.0780(16) 0.0806(17) 0.0513(12) 0.0053(12) 0.0304(12) 0.0236(13)
C9 0.0517(13) 0.117(2) 0.0441(12) 0.0194(13) -0.0012(10) 0.0223(14)
C4 0.0510(12) 0.0706(16) 0.0647(14) -0.0126(12) 0.0044(11) 0.0045(11)
C27 0.0726(16) 0.0563(13) 0.0924(19) 0.0383(13) 0.0285(14) 0.0135(11)
C29 0.122(3) 0.0778(18) 0.0486(13) -0.0070(12) 0.0033(15) 0.0393(18)
C11 0.0333(12) 0.269(6) 0.073(2) 0.051(3) 0.0062(12) -0.014(2)
C10 0.0401(14) 0.294(6) 0.0561(17) 0.033(3) -0.0056(12) -0.017(2)

loop_
_atom_type_symbol
_atom_type_description
_atom_type_scat_dispersion_real
_atom_type_scat_dispersion_imag
_atom_type_scat_source
C C 0.0033 0.0016 'International Tables Vol C Tables 4.2.6.8 and 6.1.1.4'
H H 0.0000 0.0000 'International Tables Vol C Tables 4.2.6.8 and 6.1.1.4'
N N 0.0061 0.0033 'International Tables Vol C Tables 4.2.6.8 and 6.1.1.4'
O O 0.0106 0.0060 'International Tables Vol C Tables 4.2.6.8 and 6.1.1.4'
S S 0.1246 0.1234 'International Tables Vol C Tables 4.2.6.8 and 6.1.1.4'

loop_
_geom_angle_atom_site_label_1
_geom_angle_atom_site_label_2
_geom_angle_atom_site_label_3
_geom_angle
_geom_angle_site_symmetry_1
_geom_angle_site_symmetry_3
_geom_angle_publ_flag
O2 S1 N1 106.45(8) . . ?
O2 S1 C6 108.02(9) . . ?
O1 S1 O2 119.82(10) . . ?
O1 S1 N1 107.05(8) . . ?
O1 S1 C6 106.33(9) . . ?
N1 S1 C6 108.83(8) . . ?
O4 S2 C23 108.62(10) . . ?
O4 S2 C27 107.14(13) . . ?
O3 S2 O4 119.49(13) . . ?
O3 S2 C23 108.08(9) . . ?
O3 S2 C27 108.16(14) . . ?
C27 S2 C23 104.33(11) . . ?
C13 N1 S1 120.61(11) . . ?
C13 N1 C28 120.37(14) . . ?
C28 N1 S1 119.00(12) . . ?
C13 C14 C15 123.40(15) . . ?
C13 C14 C21 120.86(15) . . ?
C21 C14 C15 115.74(14) . . ?
N1 C13 C7 116.24(14) . . ?
C14 C13 N1 118.66(14) . . ?
C14 C13 C7 125.06(14) . . ?
C1 C6 S1 119.82(15) . . ?
C5 C6 S1 120.48(15) . . ?
C5 C6 C1 119.70(19) . . ?
C22 C23 S2 118.86(14) . . ?
C22 C23 C24 121.31(17) . . ?
C24 C23 S2 119.83(14) . . ?
C23 C22 C21 120.29(16) . . ?
C12 C7 C13 118.54(15) . . ?
C8 C7 C13 119.41(16) . . ?
C8 C7 C12 122.04(16) . . ?
C16 C15 C14 120.56(16) . . ?
C20 C15 C14 121.11(15) . . ?
C20 C15 C16 118.23(16) . . ?
C22 C21 C14 121.06(15) . . ?
C26 C21 C14 121.00(15) . . ?
C26 C21 C22 117.93(15) . . ?
C25 C26 C21 121.38(17) . . ?
C17 C16 C15 120.38(18) . . ?
C25 C24 C23 118.37(17) . . ?
C7 C12 C11 115.1(2) . . ?
C19 C20 C15 121.02(18) . . ?
C26 C25 C24 120.62(18) . . ?
C7 C8 C9 122.0(2) . . ?
C6 C1 C2 119.8(2) . . ?
C18 C19 C20 120.40(19) . . ?
C2 C3 C29 121.1(2) . . ?
C4 C3 C2 117.6(2) . . ?
C4 C3 C29 121.3(3) . . ?
C19 C18 C17 119.48(18) . . ?
C18 C17 C16 120.48(19) . . ?
C6 C5 C4 119.1(2) . . ?
C3 C2 C1 121.3(2) . . ?
C10 C9 C8 114.0(2) . . ?
C3 C4 C5 122.4(2) . . ?
C10 C11 C12 121.7(3) . . ?
C11 C10 C9 124.5(2) . . ?

loop_
_geom_bond_atom_site_label_1
_geom_bond_atom_site_label_2
_geom_bond_distance
_geom_bond_site_symmetry_2
_geom_bond_publ_flag
S1 O2 1.4322(15) . ?
S1 O1 1.4244(14) . ?
S1 N1 1.6253(15) . ?
S1 C6 1.7627(18) . ?
S2 O4 1.4248(16) . ?
S2 O3 1.4235(17) . ?
S2 C23 1.7644(18) . ?
S2 C27 1.750(2) . ?
N1 C13 1.436(2) . ?
N1 C28 1.464(2) . ?
C14 C13 1.349(2) . ?
C14 C15 1.492(2) . ?
C14 C21 1.488(2) . ?
C13 C7 1.487(2) . ?
C6 C1 1.377(3) . ?
C6 C5 1.377(3) . ?
C23 C22 1.384(2) . ?
C23 C24 1.388(3) . ?
C22 C21 1.396(2) . ?
C7 C12 1.469(3) . ?
C7 C8 1.367(3) . ?
C15 C16 1.396(2) . ?
C15 C20 1.385(3) . ?
C21 C26 1.393(2) . ?
C26 C25 1.378(3) . ?
C16 C17 1.386(3) . ?
C24 C25 1.386(3) . ?
C12 C11 1.476(3) . ?
C20 C19 1.383(3) . ?
C8 C9 1.498(3) . ?
C1 C2 1.383(3) . ?
C19 C18 1.373(3) . ?
C3 C2 1.379(4) . ?
C3 C4 1.369(4) . ?
C3 C29 1.515(3) . ?
C18 C17 1.380(3) . ?
C5 C4 1.381(3) . ?
C9 C10 1.447(4) . ?
C11 C10 1.336(4) . ?
